data_4064648
loop_
_publ_author_name
'Suzuki, Noriyuki'
'Ohara, Nozomu'
'Nishimura, Kosuke'
'Sakaguchi, Yoshio'
'Nanbu, Shinkoh'
'Fukui, Sohei'
'Nagao, Hirotaka'
'Masuyama, Yoshiro'

_publ_section_title
;
 Characterization of theEIsomer of Tetrasubstituted [5]Cumulene and
 Trapping of theZIsomer as a Zirconocene Complex
;
_journal_issue 13
_journal_name_full Organometallics
_journal_page_first 3544
_journal_paper_doi 10.1021/om2002427
_journal_volume 30
_journal_year 2011
_chemical_formula_moiety 'C26 H28 '
_chemical_formula_sum 'C26 H28'
_chemical_formula_weight 340.51
_space_group_IT_number 14
_symmetry_cell_setting monoclinic
_symmetry_Int_Tables_number 14
_symmetry_space_group_name_Hall '-P 2ybc'
_symmetry_space_group_name_H-M 'P 1 21/c 1'
_cell_angle_alpha 90.0000
_cell_angle_beta 112.655(4)
_cell_angle_gamma 90.0000
_cell_formula_units_Z 2
_cell_length_a 12.904(12)
_cell_length_b 5.978(5)
_cell_length_c 13.979(13)
_cell_measurement_reflns_used 2319
_cell_measurement_temperature 93.1
_cell_measurement_theta_max 27.5
_cell_measurement_theta_min 3.2
_cell_volume 995.1(16)
_computing_cell_refinement CrystalClear
_computing_data_collection CrystalClear
_computing_data_reduction CrystalStructure
_computing_publication_material 'CrystalStructure 3.8'
_computing_structure_refinement SHELXL
_computing_structure_solution SIR92
_diffrn_detector_area_resol_mean 7.31
_diffrn_measured_fraction_theta_full 0.942
_diffrn_measured_fraction_theta_max 0.718
_diffrn_measurement_device_type 'Rigaku Mercury'
_diffrn_measurement_method \w
_diffrn_radiation_type 'Mo K\a'
_diffrn_radiation_wavelength 0.71070
_diffrn_reflns_av_R_equivalents 0.026
_diffrn_reflns_limit_h_max 14
_diffrn_reflns_limit_h_min -16
_diffrn_reflns_limit_k_max 7
_diffrn_reflns_limit_k_min -7
_diffrn_reflns_limit_l_max 18
_diffrn_reflns_limit_l_min -16
_diffrn_reflns_number 4938
_diffrn_reflns_theta_full 25.00
_diffrn_reflns_theta_max 27.55
_exptl_absorpt_coefficient_mu 0.064
_exptl_absorpt_correction_T_max 0.987
_exptl_absorpt_correction_T_min 0.859
_exptl_absorpt_correction_type multi-scan
_exptl_absorpt_process_details 'Jacobson, R. (1998) Private communication'
_exptl_crystal_colour yellow
_exptl_crystal_density_diffrn 1.136
_exptl_crystal_density_method 'not measured'
_exptl_crystal_description block
_exptl_crystal_F_000 368.00
_exptl_crystal_size_max 0.25
_exptl_crystal_size_mid 0.25
_exptl_crystal_size_min 0.20
_refine_diff_density_max 0.22
_refine_diff_density_min -0.26
_refine_ls_extinction_coef 0.006(5)
_refine_ls_extinction_method SHELXL
_refine_ls_goodness_of_fit_ref 1.169
_refine_ls_hydrogen_treatment refall
_refine_ls_number_parameters 123
_refine_ls_number_reflns 1646
_refine_ls_R_factor_gt 0.0589
_refine_ls_shift/su_max 0.0010
_refine_ls_structure_factor_coef Fsqd
_refine_ls_weighting_details 'w = 1/[\s^2^(Fo^2^)+(0.0854P)^2^+0.6843P] where P=(Fo^2^+2Fc^2^)/3'
_refine_ls_weighting_scheme calc
_refine_ls_wR_factor_ref 0.1822
_reflns_number_gt 1176
_reflns_number_total 1646
_reflns_threshold_expression F^2^>2.0\s(F^2^)
_cod_data_source_file om2002427_si_005.cif
_cod_data_source_block '__no100511'
_cod_original_cell_volume 995.1(15)
_cod_original_formula_sum 'C26 H28 '
_cod_database_code 4064648

loop_
_symmetry_equiv_pos_site_id
_symmetry_equiv_pos_as_xyz
1 +X,+Y,+Z
2 -X,1/2+Y,1/2-Z
3 -X,-Y,-Z
4 +X,1/2-Y,1/2+Z

loop_
_atom_site_label
_atom_site_type_symbol
_atom_site_fract_x
_atom_site_fract_y
_atom_site_fract_z
_atom_site_U_iso_or_equiv
_atom_site_adp_type
_atom_site_occupancy
_atom_site_symmetry_multiplicity
_atom_site_calc_flag
_atom_site_refinement_flags
C(1) C 0.8060(2) 0.3091(4) 0.57208(19) 0.0199(6) Uani 1.00 1 d .
C(2) C 0.8904(2) 0.3834(4) 0.54804(18) 0.0208(6) Uani 1.00 1 d .
C(3) C 0.9640(2) 0.4577(4) 0.51653(19) 0.0221(6) Uani 1.00 1 d .
C(4) C 0.7904(2) 0.3908(4) 0.67069(19) 0.0209(6) Uani 1.00 1 d .
C(5) C 0.7869(2) 0.1866(4) 0.7358(2) 0.0264(6) Uani 1.00 1 d .
C(6) C 0.6801(2) 0.5245(4) 0.6431(2) 0.0275(6) Uani 1.00 1 d .
C(7) C 0.8878(2) 0.5426(4) 0.7337(2) 0.0277(6) Uani 1.00 1 d .
C(8) C 0.7311(2) 0.1377(4) 0.50129(18) 0.0191(6) Uani 1.00 1 d .
C(9) C 0.7784(2) -0.0529(4) 0.4760(2) 0.0248(6) Uani 1.00 1 d .
C(10) C 0.7119(2) -0.2139(4) 0.40922(19) 0.0274(6) Uani 1.00 1 d .
C(11) C 0.5963(2) -0.1902(4) 0.3658(2) 0.0287(6) Uani 1.00 1 d .
C(12) C 0.5480(2) -0.0018(4) 0.3893(2) 0.0306(7) Uani 1.00 1 d .
C(13) C 0.6146(2) 0.1604(4) 0.4554(2) 0.0263(6) Uani 1.00 1 d .
H(5A) H 0.7256 0.0872 0.6944 0.032 Uiso 1.00 1 c R
H(5B) H 0.7745 0.2360 0.7974 0.032 Uiso 1.00 1 c R
H(5C) H 0.8584 0.1060 0.7572 0.032 Uiso 1.00 1 c R
H(6A) H 0.6159 0.4232 0.6135 0.033 Uiso 1.00 1 c R
H(6B) H 0.6762 0.6407 0.5923 0.033 Uiso 1.00 1 c R
H(6C) H 0.6784 0.5943 0.7058 0.033 Uiso 1.00 1 c R
H(7A) H 0.8781 0.5910 0.7967 0.033 Uiso 1.00 1 c R
H(7B) H 0.8891 0.6738 0.6922 0.033 Uiso 1.00 1 c R
H(7C) H 0.9586 0.4605 0.7526 0.033 Uiso 1.00 1 c R
H(9) H 0.8576 -0.0721 0.5053 0.030 Uiso 1.00 1 c R
H(10) H 0.7459 -0.3416 0.3931 0.033 Uiso 1.00 1 c R
H(11) H 0.5507 -0.3015 0.3205 0.034 Uiso 1.00 1 c R
H(12) H 0.4687 0.0162 0.3599 0.037 Uiso 1.00 1 c R
H(13) H 0.5802 0.2896 0.4698 0.032 Uiso 1.00 1 c R

loop_
_atom_site_aniso_label
_atom_site_aniso_U_11
_atom_site_aniso_U_22
_atom_site_aniso_U_33
_atom_site_aniso_U_12
_atom_site_aniso_U_13
_atom_site_aniso_U_23
C(1) 0.0174(12) 0.0187(13) 0.0241(13) 0.0032(10) 0.0086(10) 0.0047(10)
C(2) 0.0254(13) 0.0194(13) 0.0191(13) 0.0006(10) 0.0101(10) 0.0001(11)
C(3) 0.0222(13) 0.0222(13) 0.0218(13) 0.0005(10) 0.0083(10) -0.0010(10)
C(4) 0.0197(13) 0.0235(13) 0.0228(13) -0.0002(10) 0.0118(11) -0.0001(11)
C(5) 0.0291(15) 0.0262(15) 0.0254(13) 0.0006(11) 0.0124(11) 0.0030(11)
C(6) 0.0270(15) 0.0336(15) 0.0254(14) 0.0033(12) 0.0139(11) -0.0010(12)
C(7) 0.0250(14) 0.0282(15) 0.0324(15) -0.0034(11) 0.0138(12) -0.0045(12)
C(8) 0.0192(13) 0.0213(13) 0.0182(12) -0.0006(10) 0.0088(10) 0.0033(10)
C(9) 0.0276(14) 0.0246(14) 0.0231(13) -0.0007(11) 0.0107(11) 0.0018(11)
C(10) 0.0384(16) 0.0233(14) 0.0218(13) 0.0008(12) 0.0129(11) 0.0026(11)
C(11) 0.0371(16) 0.0279(15) 0.0219(13) -0.0103(12) 0.0123(12) -0.0028(11)
C(12) 0.0225(14) 0.0442(17) 0.0278(15) -0.0059(12) 0.0126(12) -0.0006(13)
C(13) 0.0233(14) 0.0319(15) 0.0263(14) 0.0009(11) 0.0123(11) -0.0016(12)

loop_
_atom_type_symbol
_atom_type_description
_atom_type_scat_dispersion_real
_atom_type_scat_dispersion_imag
_atom_type_scat_source
C C 0.003 0.002
;
International Tables for Crystallography
(1992, Vol. C, Tables 4.2.6.8 and 6.1.1.4)
;
H H 0.000 0.000
;
International Tables for Crystallography
(1992, Vol. C, Table 6.1.1.4)
;

loop_
_geom_angle_atom_site_label_1
_geom_angle_atom_site_label_2
_geom_angle_atom_site_label_3
_geom_angle
_geom_angle_publ_flag
_geom_angle_site_symmetry_3
C(2) C(1) C(4) 121.2(2) yes .
C(2) C(1) C(8) 116.4(2) yes .
C(4) C(1) C(8) 122.3(2) yes .
C(1) C(2) C(3) 174.6(2) yes .
C(2) C(3) C(3) 177.2(2) yes 3_766
C(1) C(4) C(5) 108.7(2) yes .
C(1) C(4) C(6) 111.32(18) yes .
C(1) C(4) C(7) 110.0(2) yes .
C(5) C(4) C(6) 109.0(2) yes .
C(5) C(4) C(7) 109.70(19) yes .
C(6) C(4) C(7) 108.1(2) yes .
C(1) C(8) C(9) 119.5(2) yes .
C(1) C(8) C(13) 123.1(2) yes .
C(9) C(8) C(13) 117.4(2) yes .
C(8) C(9) C(10) 121.3(2) yes .
C(9) C(10) C(11) 120.5(2) yes .
C(10) C(11) C(12) 119.1(2) yes .
C(11) C(12) C(13) 120.4(2) yes .
C(8) C(13) C(12) 121.3(2) yes .
C(4) C(5) H(5A) 109.5 no .
C(4) C(5) H(5B) 109.5 no .
C(4) C(5) H(5C) 109.5 no .
H(5A) C(5) H(5B) 109.5 no .
H(5A) C(5) H(5C) 109.5 no .
H(5B) C(5) H(5C) 109.5 no .
C(4) C(6) H(6A) 109.5 no .
C(4) C(6) H(6B) 109.5 no .
C(4) C(6) H(6C) 109.5 no .
H(6A) C(6) H(6B) 109.5 no .
H(6A) C(6) H(6C) 109.5 no .
H(6B) C(6) H(6C) 109.5 no .
C(4) C(7) H(7A) 109.5 no .
C(4) C(7) H(7B) 109.5 no .
C(4) C(7) H(7C) 109.5 no .
H(7A) C(7) H(7B) 109.5 no .
H(7A) C(7) H(7C) 109.5 no .
H(7B) C(7) H(7C) 109.5 no .
C(8) C(9) H(9) 119.4 no .
C(10) C(9) H(9) 119.4 no .
C(9) C(10) H(10) 119.7 no .
C(11) C(10) H(10) 119.7 no .
C(10) C(11) H(11) 120.5 no .
C(12) C(11) H(11) 120.5 no .
C(11) C(12) H(12) 119.8 no .
C(13) C(12) H(12) 119.8 no .
C(8) C(13) H(13) 119.3 no .
C(12) C(13) H(13) 119.3 no .

loop_
_geom_bond_atom_site_label_1
_geom_bond_atom_site_label_2
_geom_bond_distance
_geom_bond_publ_flag
_geom_bond_site_symmetry_2
C(1) C(2) 1.334(4) yes .
C(1) C(4) 1.547(4) yes .
C(1) C(8) 1.492(3) yes .
C(2) C(3) 1.270(4) yes .
C(3) C(3) 1.290(4) yes 3_766
C(4) C(5) 1.534(3) yes .
C(4) C(6) 1.546(3) yes .
C(4) C(7) 1.525(3) yes .
C(8) C(9) 1.400(3) yes .
C(8) C(13) 1.396(3) yes .
C(9) C(10) 1.385(3) yes .
C(10) C(11) 1.384(4) yes .
C(11) C(12) 1.387(4) yes .
C(12) C(13) 1.386(3) yes .
C(5) H(5A) 0.980 no .
C(5) H(5B) 0.980 no .
C(5) H(5C) 0.980 no .
C(6) H(6A) 0.980 no .
C(6) H(6B) 0.980 no .
C(6) H(6C) 0.980 no .
C(7) H(7A) 0.980 no .
C(7) H(7B) 0.980 no .
C(7) H(7C) 0.980 no .
C(9) H(9) 0.950 no .
C(10) H(10) 0.950 no .
C(11) H(11) 0.950 no .
C(12) H(12) 0.950 no .
C(13) H(13) 0.950 no .

loop_
_geom_contact_atom_site_label_1
_geom_contact_atom_site_label_2
_geom_contact_distance
_geom_contact_site_symmetry_2
C(1) C(3) 2.602(4) .
C(1) C(5) 2.504(4) .
C(1) C(6) 2.554(4) .
C(1) C(7) 2.516(3) .
C(1) C(9) 2.499(3) .
C(1) C(10) 3.558(3) 1_565
C(1) C(13) 2.539(3) .
C(2) C(3) 2.560(4) 3_766
C(2) C(4) 2.512(4) .
C(2) C(5) 3.572(4) .
C(2) C(6) 3.552(4) .
C(2) C(7) 2.777(4) .
C(2) C(8) 2.403(3) .
C(2) C(9) 2.964(3) .
C(2) C(10) 3.380(3) 1_565
C(2) C(13) 3.546(3) .
C(3) C(1) 2.602(4) .
C(3) C(2) 2.560(4) 3_766
C(3) C(7) 3.569(4) .
C(3) C(8) 3.498(3) .
C(3) C(10) 3.595(3) 1_565
C(4) C(2) 2.512(4) .
C(4) C(8) 2.662(3) .
C(4) C(13) 3.293(3) .
C(5) C(1) 2.504(4) .
C(5) C(2) 3.572(4) .
C(5) C(6) 2.507(3) .
C(5) C(7) 2.501(3) .
C(5) C(8) 3.087(3) .
C(6) C(1) 2.554(4) .
C(6) C(2) 3.552(4) .
C(6) C(5) 2.507(3) .
C(6) C(7) 2.486(3) .
C(6) C(8) 3.273(4) .
C(6) C(13) 3.260(3) .
C(7) C(1) 2.516(3) .
C(7) C(2) 2.777(4) .
C(7) C(3) 3.569(4) .
C(7) C(5) 2.501(3) .
C(7) C(6) 2.486(3) .
C(8) C(2) 2.403(3) .
C(8) C(3) 3.498(3) .
C(8) C(4) 2.662(3) .
C(8) C(5) 3.087(3) .
C(8) C(6) 3.273(4) .
C(8) C(10) 2.427(3) .
C(8) C(11) 2.814(3) .
C(8) C(12) 2.425(3) .
C(9) C(1) 2.499(3) .
C(9) C(2) 2.964(3) .
C(9) C(11) 2.404(3) .
C(9) C(12) 2.762(3) .
C(9) C(13) 2.389(4) .
C(10) C(1) 3.558(3) 1_545
C(10) C(2) 3.380(3) 1_545
C(10) C(3) 3.595(3) 1_545
C(10) C(8) 2.427(3) .
C(10) C(12) 2.389(4) .
C(10) C(13) 2.762(4) .
C(11) C(8) 2.814(3) .
C(11) C(9) 2.404(3) .
C(11) C(13) 2.407(3) .
C(12) C(8) 2.425(3) .
C(12) C(9) 2.762(3) .
C(12) C(10) 2.389(4) .
C(13) C(1) 2.539(3) .
C(13) C(2) 3.546(3) .
C(13) C(4) 3.293(3) .
C(13) C(6) 3.260(3) .
C(13) C(9) 2.389(4) .
C(13) C(10) 2.762(4) .
C(13) C(11) 2.407(3) .
C(1) H(5A) 2.669 .
C(1) H(5B) 3.356 .
C(1) H(5C) 2.699 .
C(1) H(6A) 2.812 .
C(1) H(6B) 2.680 .
C(1) H(6C) 3.389 .
C(1) H(7A) 3.364 .
C(1) H(7B) 2.708 .
C(1) H(7C) 2.691 .
C(1) H(9) 2.643 .
C(1) H(10) 3.119 1_565
C(1) H(13) 2.708 .
C(2) H(5B) 3.315 4_554
C(2) H(5C) 3.522 .
C(2) H(5C) 3.590 2_756
C(2) H(6B) 3.422 .
C(2) H(7A) 3.420 2_746
C(2) H(7B) 2.664 .
C(2) H(7C) 2.688 .
C(2) H(9) 2.785 .
C(2) H(9) 3.307 1_565
C(2) H(10) 2.786 1_565
C(3) H(5B) 3.307 4_554
C(3) H(5C) 3.233 2_756
C(3) H(5C) 3.367 4_554
C(3) H(7A) 3.417 2_746
C(3) H(7B) 3.234 .
C(3) H(7C) 3.328 .
C(3) H(9) 3.431 .
C(3) H(9) 3.106 1_565
C(3) H(9) 3.354 3_756
C(3) H(10) 2.932 1_565
C(3) H(10) 3.528 3_756
C(4) H(5A) 2.077 .
C(4) H(5B) 2.077 .
C(4) H(5C) 2.077 .
C(4) H(6A) 2.088 .
C(4) H(6B) 2.088 .
C(4) H(6C) 2.088 .
C(4) H(7A) 2.069 .
C(4) H(7B) 2.069 .
C(4) H(7C) 2.069 .
C(4) H(13) 3.121 .
C(5) H(6A) 2.624 .
C(5) H(6B) 3.351 .
C(5) H(6C) 2.762 .
C(5) H(7A) 2.680 .
C(5) H(7B) 3.483 1_545
C(5) H(7B) 3.349 .
C(5) H(7C) 2.692 .
C(5) H(7C) 3.496 2_746
C(5) H(10) 3.203 4_545
C(5) H(12) 3.277 3_656
C(6) H(5A) 2.714 .
C(6) H(5A) 3.443 1_565
C(6) H(5B) 2.662 .
C(6) H(5C) 3.357 .
C(6) H(7A) 2.659 .
C(6) H(7B) 2.668 .
C(6) H(7C) 3.342 .
C(6) H(11) 3.476 3_656
C(6) H(12) 3.342 3_666
C(6) H(13) 2.663 .
C(6) H(13) 3.306 3_666
C(7) H(5A) 3.347 .
C(7) H(5B) 2.700 .
C(7) H(5C) 2.676 .
C(7) H(5C) 3.419 1_565
C(7) H(5C) 3.250 2_756
C(7) H(6A) 3.331 .
C(7) H(6B) 2.747 .
C(7) H(6C) 2.596 .
C(7) H(7B) 3.453 2_746
C(7) H(7C) 3.149 2_756
C(8) H(5A) 2.744 .
C(8) H(5B) 3.199 4_554
C(8) H(5C) 3.318 .
C(8) H(6A) 3.063 .
C(8) H(6B) 3.413 1_545
C(8) H(6B) 3.444 .
C(8) H(9) 2.041 .
C(8) H(10) 3.280 .
C(8) H(10) 3.498 1_565
C(8) H(12) 3.278 .
C(8) H(13) 2.037 .
C(9) H(5A) 3.476 .
C(9) H(5B) 3.119 4_554
C(9) H(6B) 3.064 1_545
C(9) H(6C) 3.498 4_554
C(9) H(7A) 3.237 4_554
C(9) H(7B) 3.243 1_545
C(9) H(10) 2.031 .
C(9) H(11) 3.263 .
C(9) H(13) 3.251 .
C(10) H(5B) 3.497 4_554
C(10) H(6B) 2.903 1_545
C(10) H(6C) 2.799 4_554
C(10) H(7A) 3.195 4_554
C(10) H(9) 2.028 .
C(10) H(11) 2.038 .
C(10) H(12) 3.248 .
C(11) H(6A) 3.184 3_656
C(11) H(6B) 3.098 1_545
C(11) H(6C) 2.876 4_554
C(11) H(9) 3.256 .
C(11) H(10) 2.031 .
C(11) H(11) 3.460 2_655
C(11) H(12) 2.034 .
C(11) H(12) 3.420 2_645
C(11) H(13) 3.473 1_545
C(11) H(13) 3.259 .
C(12) H(5A) 3.303 3_656
C(12) H(6A) 3.280 3_656
C(12) H(6B) 3.427 1_545
C(12) H(10) 3.248 .
C(12) H(11) 2.040 .
C(12) H(11) 2.963 2_655
C(12) H(12) 3.596 3_656
C(12) H(13) 2.028 .
C(12) H(13) 3.476 3_656
C(13) H(5A) 3.117 .
C(13) H(6A) 2.706 .
C(13) H(6B) 3.574 1_545
C(13) H(6B) 3.372 .
C(13) H(9) 3.250 .
C(13) H(11) 3.266 .
C(13) H(12) 2.033 .
C(13) H(12) 3.328 3_656
H(5A) C(1) 2.669 .
H(5A) C(4) 2.077 .
H(5A) C(6) 3.443 1_545
H(5A) C(6) 2.714 .
H(5A) C(7) 3.347 .
H(5A) C(8) 2.744 .
H(5A) C(9) 3.476 .
H(5A) C(12) 3.303 3_656
H(5A) C(13) 3.117 .
H(5A) H(5B) 1.600 .
H(5A) H(5C) 1.600 .
H(5A) H(6A) 2.466 .
H(5A) H(6B) 2.978 1_545
H(5A) H(6B) 3.562 .
H(5A) H(6C) 3.026 1_545
H(5A) H(6C) 3.108 .
H(5A) H(7A) 3.543 1_545
H(5A) H(7A) 3.580 .
H(5A) H(7B) 3.258 1_545
H(5A) H(7C) 3.577 .
H(5A) H(10) 3.062 4_545
H(5A) H(12) 2.405 3_656
H(5A) H(13) 3.210 .
H(5B) C(1) 3.356 .
H(5B) C(2) 3.315 4_555
H(5B) C(3) 3.307 4_555
H(5B) C(4) 2.077 .
H(5B) C(6) 2.662 .
H(5B) C(7) 2.700 .
H(5B) C(8) 3.199 4_555
H(5B) C(9) 3.119 4_555
H(5B) C(10) 3.497 4_555
H(5B) H(5A) 1.600 .
H(5B) H(5C) 1.600 .
H(5B) H(6A) 2.827 .
H(5B) H(6B) 3.588 .
H(5B) H(6C) 2.558 .
H(5B) H(7A) 2.510 .
H(5B) H(7B) 3.589 .
H(5B) H(7C) 2.997 .
H(5B) H(9) 3.352 4_555
H(5B) H(10) 2.804 4_545
H(5B) H(12) 3.412 3_656
H(5C) C(1) 2.699 .
H(5C) C(2) 3.522 .
H(5C) C(2) 3.590 2_746
H(5C) C(3) 3.233 2_746
H(5C) C(3) 3.367 4_555
H(5C) C(4) 2.077 .
H(5C) C(6) 3.357 .
H(5C) C(7) 3.419 1_545
H(5C) C(7) 2.676 .
H(5C) C(7) 3.250 2_746
H(5C) C(8) 3.318 .
H(5C) H(5A) 1.600 .
H(5C) H(5B) 1.600 .
H(5C) H(6A) 3.547 .
H(5C) H(7A) 3.121 1_545
H(5C) H(7A) 2.944 .
H(5C) H(7B) 2.817 1_545
H(5C) H(7B) 3.576 .
H(5C) H(7B) 3.082 2_746
H(5C) H(7C) 2.496 .
H(5C) H(7C) 2.569 2_746
H(5C) H(10) 3.215 4_545
H(6A) C(1) 2.812 .
H(6A) C(4) 2.088 .
H(6A) C(5) 2.624 .
H(6A) C(7) 3.331 .
H(6A) C(8) 3.063 .
H(6A) C(11) 3.184 3_656
H(6A) C(12) 3.280 3_656
H(6A) C(13) 2.706 .
H(6A) H(5A) 2.466 .
H(6A) H(5B) 2.827 .
H(6A) H(5C) 3.547 .
H(6A) H(6A) 3.542 3_666
H(6A) H(6B) 1.600 .
H(6A) H(6C) 1.600 .
H(6A) H(7A) 3.513 .
H(6A) H(7B) 3.591 .
H(6A) H(11) 2.745 3_656
H(6A) H(12) 2.923 3_656
H(6A) H(12) 3.588 3_666
H(6A) H(13) 2.042 .
H(6A) H(13) 2.905 3_666
H(6B) C(1) 2.680 .
H(6B) C(2) 3.422 .
H(6B) C(4) 2.088 .
H(6B) C(5) 3.351 .
H(6B) C(7) 2.747 .
H(6B) C(8) 3.444 .
H(6B) C(8) 3.413 1_565
H(6B) C(9) 3.064 1_565
H(6B) C(10) 2.903 1_565
H(6B) C(11) 3.098 1_565
H(6B) C(12) 3.427 1_565
H(6B) C(13) 3.372 .
H(6B) C(13) 3.574 1_565
H(6B) H(5A) 3.562 .
H(6B) H(5A) 2.978 1_565
H(6B) H(5B) 3.588 .
H(6B) H(6A) 1.600 .
H(6B) H(6C) 1.600 .
H(6B) H(7A) 3.050 .
H(6B) H(7B) 2.566 .
H(6B) H(9) 3.479 1_565
H(6B) H(10) 3.242 1_565
H(6B) H(11) 3.527 1_565
H(6B) H(12) 3.019 3_666
H(6B) H(13) 2.691 .
H(6B) H(13) 3.108 3_666
H(6C) C(1) 3.389 .
H(6C) C(4) 2.088 .
H(6C) C(5) 2.762 .
H(6C) C(7) 2.596 .
H(6C) C(9) 3.498 4_555
H(6C) C(10) 2.799 4_555
H(6C) C(11) 2.876 4_555
H(6C) H(5A) 3.108 .
H(6C) H(5A) 3.026 1_565
H(6C) H(5B) 2.558 .
H(6C) H(6A) 1.600 .
H(6C) H(6B) 1.600 .
H(6C) H(7A) 2.395 .
H(6C) H(7B) 2.839 .
H(6C) H(7C) 3.511 .
H(6C) H(10) 2.835 4_555
H(6C) H(11) 3.332 3_656
H(6C) H(11) 2.975 4_555
H(6C) H(12) 2.920 3_666
H(6C) H(13) 3.548 .
H(6C) H(13) 3.366 3_666
H(7A) C(1) 3.364 .
H(7A) C(2) 3.420 2_756
H(7A) C(3) 3.417 2_756
H(7A) C(4) 2.069 .
H(7A) C(5) 2.680 .
H(7A) C(6) 2.659 .
H(7A) C(9) 3.237 4_555
H(7A) C(10) 3.195 4_555
H(7A) H(5A) 3.580 .
H(7A) H(5A) 3.543 1_565
H(7A) H(5B) 2.510 .
H(7A) H(5C) 2.944 .
H(7A) H(5C) 3.121 1_565
H(7A) H(6A) 3.513 .
H(7A) H(6B) 3.050 .
H(7A) H(6C) 2.395 .
H(7A) H(7B) 1.600 .
H(7A) H(7C) 1.600 .
H(7A) H(7C) 3.303 2_756
H(7A) H(9) 3.030 4_555
H(7A) H(10) 2.956 4_555
H(7B) C(1) 2.708 .
H(7B) C(2) 2.664 .
H(7B) C(3) 3.234 .
H(7B) C(4) 2.069 .
H(7B) C(5) 3.349 .
H(7B) C(5) 3.483 1_565
H(7B) C(6) 2.668 .
H(7B) C(7) 3.453 2_756
H(7B) C(9) 3.243 1_565
H(7B) H(5A) 3.258 1_565
H(7B) H(5B) 3.589 .
H(7B) H(5C) 3.576 .
H(7B) H(5C) 2.817 1_565
H(7B) H(5C) 3.082 2_756
H(7B) H(6A) 3.591 .
H(7B) H(6B) 2.566 .
H(7B) H(6C) 2.839 .
H(7B) H(7A) 1.600 .
H(7B) H(7C) 1.600 .
H(7B) H(7C) 2.495 2_756
H(7B) H(9) 2.912 1_565
H(7C) C(1) 2.691 .
H(7C) C(2) 2.688 .
H(7C) C(3) 3.328 .
H(7C) C(4) 2.069 .
H(7C) C(5) 2.692 .
H(7C) C(5) 3.496 2_756
H(7C) C(6) 3.342 .
H(7C) C(7) 3.149 2_746
H(7C) H(5A) 3.577 .
H(7C) H(5B) 2.997 .
H(7C) H(5C) 2.496 .
H(7C) H(5C) 2.569 2_756
H(7C) H(6C) 3.511 .
H(7C) H(7A) 1.600 .
H(7C) H(7A) 3.303 2_746
H(7C) H(7B) 1.600 .
H(7C) H(7B) 2.495 2_746
H(7C) H(7C) 3.185 2_746
H(7C) H(7C) 3.185 2_756
H(7C) H(9) 3.306 2_756
H(9) C(1) 2.643 .
H(9) C(2) 3.307 1_545
H(9) C(2) 2.785 .
H(9) C(3) 3.106 1_545
H(9) C(3) 3.431 .
H(9) C(3) 3.354 3_756
H(9) C(8) 2.041 .
H(9) C(10) 2.028 .
H(9) C(11) 3.256 .
H(9) C(13) 3.250 .
H(9) H(5B) 3.352 4_554
H(9) H(6B) 3.479 1_545
H(9) H(7A) 3.030 4_554
H(9) H(7B) 2.912 1_545
H(9) H(7C) 3.306 2_746
H(9) H(10) 2.322 .
H(10) C(1) 3.119 1_545
H(10) C(2) 2.786 1_545
H(10) C(3) 2.932 1_545
H(10) C(3) 3.528 3_756
H(10) C(5) 3.203 4_544
H(10) C(8) 3.498 1_545
H(10) C(8) 3.280 .
H(10) C(9) 2.031 .
H(10) C(11) 2.031 .
H(10) C(12) 3.248 .
H(10) H(5A) 3.062 4_544
H(10) H(5B) 2.804 4_544
H(10) H(5C) 3.215 4_544
H(10) H(6B) 3.242 1_545
H(10) H(6C) 2.835 4_554
H(10) H(7A) 2.956 4_554
H(10) H(9) 2.322 .
H(10) H(11) 2.337 .
H(10) H(13) 3.515 1_545
H(11) C(6) 3.476 3_656
H(11) C(9) 3.263 .
H(11) C(10) 2.038 .
H(11) C(11) 3.460 2_645
H(11) C(12) 2.040 .
H(11) C(12) 2.963 2_645
H(11) C(13) 3.266 .
H(11) H(6A) 2.745 3_656
H(11) H(6B) 3.527 1_545
H(11) H(6C) 3.332 3_656
H(11) H(6C) 2.975 4_554
H(11) H(10) 2.337 .
H(11) H(11) 3.542 2_645
H(11) H(11) 3.542 2_655
H(11) H(12) 2.341 .
H(11) H(12) 2.668 2_645
H(11) H(13) 3.141 1_545
H(12) C(5) 3.277 3_656
H(12) C(6) 3.342 3_666
H(12) C(8) 3.278 .
H(12) C(10) 3.248 .
H(12) C(11) 2.034 .
H(12) C(11) 3.420 2_655
H(12) C(12) 3.596 3_656
H(12) C(13) 2.033 .
H(12) C(13) 3.328 3_656
H(12) H(5A) 2.405 3_656
H(12) H(5B) 3.412 3_656
H(12) H(6A) 2.923 3_656
H(12) H(6A) 3.588 3_666
H(12) H(6B) 3.019 3_666
H(12) H(6C) 2.920 3_666
H(12) H(11) 2.341 .
H(12) H(11) 2.668 2_655
H(12) H(13) 2.324 .
H(12) H(13) 3.251 3_656
H(13) C(1) 2.708 .
H(13) C(4) 3.121 .
H(13) C(6) 2.663 .
H(13) C(6) 3.306 3_666
H(13) C(8) 2.037 .
H(13) C(9) 3.251 .
H(13) C(11) 3.259 .
H(13) C(11) 3.473 1_565
H(13) C(12) 2.028 .
H(13) C(12) 3.476 3_656
H(13) H(5A) 3.210 .
H(13) H(6A) 2.042 .
H(13) H(6A) 2.905 3_666
H(13) H(6B) 2.691 .
H(13) H(6B) 3.108 3_666
H(13) H(6C) 3.548 .
H(13) H(6C) 3.366 3_666
H(13) H(10) 3.515 1_565
H(13) H(11) 3.141 1_565
H(13) H(12) 2.324 .
H(13) H(12) 3.251 3_656
H(13) H(13) 3.560 3_666

loop_
_geom_torsion_atom_site_label_1
_geom_torsion_atom_site_label_2
_geom_torsion_atom_site_label_3
_geom_torsion_atom_site_label_4
_geom_torsion
_geom_torsion_site_symmetry_4
C(2) C(1) C(4) C(5) -124.8(2) .
C(2) C(1) C(4) C(6) 115.2(2) .
C(2) C(1) C(4) C(7) -4.6(3) .
C(4) C(1) C(2) C(3) -131(2) .
C(2) C(1) C(8) C(9) 51.2(3) .
C(2) C(1) C(8) C(13) -126.8(2) .
C(8) C(1) C(2) C(3) 51(2) .
C(4) C(1) C(8) C(9) -126.4(2) .
C(4) C(1) C(8) C(13) 55.6(3) .
C(8) C(1) C(4) C(5) 52.7(2) .
C(8) C(1) C(4) C(6) -67.3(2) .
C(8) C(1) C(4) C(7) 172.9(2) .
C(1) C(2) C(3) C(3) 60(6) 3_766
C(1) C(8) C(9) C(10) -178.9(2) .
C(1) C(8) C(13) C(12) 179.4(2) .
C(9) C(8) C(13) C(12) 1.4(4) .
C(13) C(8) C(9) C(10) -0.8(4) .
C(8) C(9) C(10) C(11) -0.2(4) .
C(9) C(10) C(11) C(12) 0.6(4) .
C(10) C(11) C(12) C(13) -0.0(3) .
C(11) C(12) C(13) C(8) -1.0(4) .
